data_7112667
loop_
_publ_author_name
'Xiang, Jing'
'Jia, Li-Hui'
'Man, Wai-Lun'
'Qian, Kang'
'Yiu, Shek-Man'
'Lee, Gene-Hsiang'
'Peng, Shie-Ming'
'Gao, Song'
'Lau, Tai-Chu'

_publ_section_title
;
 Novel heterobimetallic ruthenium(III)-cobalt(II) compounds constructed
 from trans-[Ru(III)(Q)2(CN)2](-) (Q = 8-quinolinolato): synthesis,
 structures and magnetic properties.
;
_journal_issue 30
_journal_name_full 'Chemical communications (Cambridge, England)'
_journal_page_first 8694
_journal_page_last 8696
_journal_paper_doi 10.1039/c1cc12446c
_journal_volume 47
_journal_year 2011
_chemical_formula_moiety '2(C13 H13 Cl0.5 Co0.5 N3 O2 Ru0.5)'
_chemical_formula_sum 'C26 H26 Cl Co N6 O4 Ru'
_chemical_formula_weight 681.98
_chemical_name_systematic
;
?
;
_space_group_crystal_system monoclinic
_space_group_IT_number 15
_space_group_name_Hall '-C 2yc'
_space_group_name_H-M_alt 'C 1 2/c 1'
_symmetry_space_group_name_Hall '-C 2yc'
_symmetry_space_group_name_H-M 'C 1 2/c 1'
_atom_sites_solution_hydrogens geom
_atom_sites_solution_primary direct
_atom_sites_solution_secondary difmap
_audit_creation_date 2011-02-25
_audit_creation_method
;
Olex2 1.1
(compiled 2011.02.15 svn.r1672, GUI svn.r3494)
;
_cell_angle_alpha 90.00
_cell_angle_beta 93.0942(15)
_cell_angle_gamma 90.00
_cell_formula_units_Z 4
_cell_length_a 14.4733(3)
_cell_length_b 10.41624(18)
_cell_length_c 17.8260(3)
_cell_measurement_reflns_used 7330
_cell_measurement_temperature 133.15
_cell_measurement_theta_max 71.5548
_cell_measurement_theta_min 4.9792
_cell_volume 2683.48(9)
_computing_molecular_graphics
;
O. V. Dolomanov, L. J. Bourhis, R. J. Gildea, J. A. K. Howard and H. Puschmann,
OLEX2: a complete structure solution, refinement and analysis program.
J. Appl. Cryst. (2009). 42, 339-341.
;
_computing_publication_material
;
O. V. Dolomanov, L. J. Bourhis, R. J. Gildea, J. A. K. Howard and H. Puschmann,
OLEX2: a complete structure solution, refinement and analysis program.
J. Appl. Cryst. (2009). 42, 339-341.
;
_computing_structure_refinement 'SHELXL-97 (Sheldrick, 1997)'
_computing_structure_solution 'SHELXS-97 (Sheldrick, 1990)'
_diffrn_ambient_temperature 133.15
_diffrn_measured_fraction_theta_full 1.000
_diffrn_measured_fraction_theta_max 1.000
_diffrn_measurement_device_type 'Xcalibur, Sapphire3, Gemini ultra'
_diffrn_measurement_method '\w scans'
_diffrn_radiation_monochromator mirror
_diffrn_radiation_type CuK\a
_diffrn_radiation_wavelength 1.54180
_diffrn_reflns_av_R_equivalents 0.0284
_diffrn_reflns_av_unetI/netI 0.0203
_diffrn_reflns_limit_h_max 11
_diffrn_reflns_limit_h_min -17
_diffrn_reflns_limit_k_max 12
_diffrn_reflns_limit_k_min -12
_diffrn_reflns_limit_l_max 21
_diffrn_reflns_limit_l_min -20
_diffrn_reflns_number 8064
_diffrn_reflns_theta_full 66.98
_diffrn_reflns_theta_max 66.98
_diffrn_reflns_theta_min 4.97
_diffrn_source 'Enhance Ultra (Cu) X-ray Source'
_exptl_absorpt_coefficient_mu 10.695
_exptl_absorpt_correction_T_max 1.00000
_exptl_absorpt_correction_T_min 0.30473
_exptl_absorpt_correction_type multi-scan
_exptl_absorpt_process_details
;
CrysAlisPro, Oxford Diffraction Ltd.,
Version 1.171.33.46 (release 27-08-2009 CrysAlis171 .NET)
(compiled Aug 27 2009,17:19:36)
Empirical absorption correction using spherical harmonics,
implemented in SCALE3 ABSPACK scaling algorithm.
;
_exptl_crystal_colour violet
_exptl_crystal_colour_primary violet
_exptl_crystal_density_diffrn 1.688
_exptl_crystal_density_method 'not measured'
_exptl_crystal_description 'rect. Prism'
_exptl_crystal_F_000 1376
_exptl_crystal_size_max 0.34
_exptl_crystal_size_mid 0.14
_exptl_crystal_size_min 0.04
_refine_diff_density_max 1.539
_refine_diff_density_min -0.421
_refine_diff_density_rms 0.100
_refine_ls_extinction_method none
_refine_ls_goodness_of_fit_ref 1.078
_refine_ls_hydrogen_treatment constr
_refine_ls_matrix_type full
_refine_ls_number_parameters 181
_refine_ls_number_reflns 2408
_refine_ls_number_restraints 0
_refine_ls_restrained_S_all 1.078
_refine_ls_R_factor_all 0.0387
_refine_ls_R_factor_gt 0.0364
_refine_ls_shift/su_max 0.000
_refine_ls_shift/su_mean 0.000
_refine_ls_structure_factor_coef Fsqd
_refine_ls_weighting_details 'calc w=1/[\s^2^(Fo^2^)+(0.0515P)^2^+11.9175P] where P=(Fo^2^+2Fc^2^)/3'
_refine_ls_weighting_scheme calc
_refine_ls_wR_factor_gt 0.0944
_refine_ls_wR_factor_ref 0.0960
_reflns_number_gt 2282
_reflns_number_total 2408
_reflns_threshold_expression >2sigma(I)
_cod_data_source_file c1cc12446c.txt
_cod_data_source_block 3
_cod_original_cell_volume 2683.48(8)
_cod_database_code 7112667

loop_
_space_group_symop_id
_space_group_symop_operation_xyz
1 'x, y, z'
2 '-x, y, -z+1/2'
3 'x+1/2, y+1/2, z'
4 '-x+1/2, y+1/2, -z+1/2'
5 '-x, -y, -z'
6 'x, -y, z-1/2'
7 '-x+1/2, -y+1/2, -z'
8 'x+1/2, -y+1/2, z-1/2'

loop_
_atom_site_label
_atom_site_type_symbol
_atom_site_fract_x
_atom_site_fract_y
_atom_site_fract_z
_atom_site_U_iso_or_equiv
_atom_site_adp_type
_atom_site_occupancy
_atom_site_symmetry_multiplicity
_atom_site_calc_flag
_atom_site_refinement_flags
Ru1 Ru 0.5000 0.5000 0.5000 0.01905(14) Uani 1 2 d S
Co1 Co 0.5000 0.76616(7) 0.2500 0.01925(19) Uani 1 2 d S
Cl1 Cl 0.5000 0.98602(12) 0.2500 0.0454(4) Uani 1 2 d S
O1 O 0.38333(18) 0.4080(3) 0.46566(15) 0.0332(6) Uani 1 1 d .
O2 O 0.35565(17) 0.7526(2) 0.22836(15) 0.0284(6) Uani 1 1 d .
N1 N 0.4925(2) 0.6693(3) 0.34905(16) 0.0232(6) Uani 1 1 d .
N2 N 0.4049(2) 0.6189(3) 0.54852(18) 0.0327(7) Uani 1 1 d .
N3 N 0.2098(2) 0.8274(3) 0.21208(18) 0.0277(7) Uani 1 1 d .
C1 C 0.4948(2) 0.6102(3) 0.4024(2) 0.0235(7) Uani 1 1 d .
C2 C 0.4186(3) 0.7235(4) 0.5856(2) 0.0328(9) Uani 1 1 d .
H2 H 0.4800 0.7551 0.5922 0.039 Uiso 1 1 calc R
C3 C 0.3467(3) 0.7942(4) 0.6170(2) 0.0386(10) Uani 1 1 d .
H3 H 0.3602 0.8715 0.6438 0.046 Uiso 1 1 calc R
C4 C 0.2559(3) 0.7495(4) 0.6085(2) 0.0392(10) Uani 1 1 d .
H4 H 0.2064 0.7954 0.6288 0.047 Uiso 1 1 calc R
C5 C 0.2398(3) 0.6319(4) 0.5681(2) 0.0326(9) Uani 1 1 d .
C6 C 0.1528(3) 0.5743(5) 0.5551(2) 0.0416(10) Uani 1 1 d .
H6 H 0.1000 0.6103 0.5765 0.050 Uiso 1 1 calc R
C7 C 0.1440(3) 0.4677(5) 0.5122(3) 0.0443(11) Uani 1 1 d .
H7 H 0.0842 0.4316 0.5031 0.053 Uiso 1 1 calc R
C8 C 0.2189(3) 0.4087(4) 0.4807(2) 0.0368(9) Uani 1 1 d .
H8 H 0.2091 0.3345 0.4503 0.044 Uiso 1 1 calc R
C9 C 0.3064(3) 0.4563(4) 0.4931(2) 0.0302(8) Uani 1 1 d .
C10 C 0.3180(3) 0.5727(4) 0.5386(2) 0.0309(8) Uani 1 1 d .
C11 C 0.2976(2) 0.8389(4) 0.2341(2) 0.0260(8) Uani 1 1 d .
H11 H 0.3177 0.9181 0.2556 0.031 Uiso 1 1 calc R
C12 C 0.1429(3) 0.9284(4) 0.2250(3) 0.0404(10) Uani 1 1 d .
H12A H 0.1023 0.9012 0.2643 0.061 Uiso 1 1 calc R
H12B H 0.1058 0.9452 0.1785 0.061 Uiso 1 1 calc R
H12C H 0.1757 1.0069 0.2411 0.061 Uiso 1 1 calc R
C13 C 0.1748(3) 0.7099(4) 0.1770(2) 0.0357(9) Uani 1 1 d .
H13A H 0.2264 0.6513 0.1694 0.054 Uiso 1 1 calc R
H13B H 0.1432 0.7302 0.1285 0.054 Uiso 1 1 calc R
H13C H 0.1310 0.6689 0.2097 0.054 Uiso 1 1 calc R

loop_
_atom_site_aniso_label
_atom_site_aniso_U_11
_atom_site_aniso_U_22
_atom_site_aniso_U_33
_atom_site_aniso_U_23
_atom_site_aniso_U_13
_atom_site_aniso_U_12
Ru1 0.0181(2) 0.0219(2) 0.0173(2) 0.00097(13) 0.00153(13) 0.00217(13)
Co1 0.0223(4) 0.0193(4) 0.0162(4) 0.000 0.0018(3) 0.000
Cl1 0.0250(7) 0.0218(6) 0.0897(12) 0.000 0.0051(7) 0.000
O1 0.0279(14) 0.0354(15) 0.0362(15) -0.0012(12) 0.0006(11) 0.0017(11)
O2 0.0229(13) 0.0285(13) 0.0334(14) 0.0000(11) -0.0012(11) -0.0001(11)
N1 0.0239(15) 0.0277(16) 0.0178(14) 0.0032(12) 0.0002(11) -0.0015(12)
N2 0.0336(18) 0.0350(18) 0.0294(17) 0.0051(14) 0.0016(14) 0.0056(14)
N3 0.0251(15) 0.0271(16) 0.0304(16) 0.0040(13) -0.0028(12) 0.0007(12)
C1 0.0190(16) 0.0283(19) 0.0231(18) -0.0042(15) -0.0010(13) 0.0002(13)
C2 0.037(2) 0.036(2) 0.0260(19) 0.0034(16) 0.0017(16) 0.0077(17)
C3 0.055(3) 0.034(2) 0.027(2) 0.0016(17) 0.0012(18) 0.0040(19)
C4 0.045(2) 0.048(3) 0.0250(19) 0.0094(18) 0.0097(17) 0.017(2)
C5 0.030(2) 0.043(2) 0.0257(19) 0.0090(17) 0.0086(15) 0.0130(17)
C6 0.037(2) 0.049(3) 0.040(2) 0.013(2) 0.0069(18) 0.007(2)
C7 0.034(2) 0.047(3) 0.052(3) 0.014(2) 0.005(2) 0.004(2)
C8 0.032(2) 0.037(2) 0.041(2) 0.0088(18) -0.0027(17) -0.0037(17)
C9 0.0288(19) 0.035(2) 0.0268(19) 0.0117(16) 0.0047(15) 0.0114(16)
C10 0.029(2) 0.037(2) 0.0265(19) 0.0113(16) 0.0035(15) 0.0084(16)
C11 0.0271(18) 0.0265(19) 0.0243(18) 0.0010(14) 0.0006(14) 0.0005(15)
C12 0.031(2) 0.041(2) 0.048(3) 0.003(2) -0.0047(18) 0.0116(18)
C13 0.031(2) 0.034(2) 0.041(2) 0.0018(18) -0.0113(17) -0.0033(17)

loop_
_atom_type_symbol
_atom_type_description
_atom_type_scat_dispersion_real
_atom_type_scat_dispersion_imag
_atom_type_scat_source
C C 0.0181 0.0091 'International Tables Vol C Tables 4.2.6.8 and 6.1.1.4'
N N 0.0311 0.0180 'International Tables Vol C Tables 4.2.6.8 and 6.1.1.4'
O O 0.0492 0.0322 'International Tables Vol C Tables 4.2.6.8 and 6.1.1.4'
Cl Cl 0.3639 0.7018 'International Tables Vol C Tables 4.2.6.8 and 6.1.1.4'
Co Co -2.3653 3.6143 'International Tables Vol C Tables 4.2.6.8 and 6.1.1.4'
Ru Ru 0.0552 3.2960 'International Tables Vol C Tables 4.2.6.8 and 6.1.1.4'
H H 0.0000 0.0000 'International Tables Vol C Tables 4.2.6.8 and 6.1.1.4'

loop_
_geom_angle_atom_site_label_1
_geom_angle_atom_site_label_2
_geom_angle_atom_site_label_3
_geom_angle
_geom_angle_site_symmetry_1
_geom_angle_site_symmetry_3
O1 Ru1 O1 180.00(8) 5_666 .
O1 Ru1 N2 81.14(12) 5_666 5_666
O1 Ru1 N2 98.86(12) . 5_666
O1 Ru1 N2 98.86(12) 5_666 .
O1 Ru1 N2 81.14(12) . .
O1 Ru1 C1 89.04(12) 5_666 .
O1 Ru1 C1 89.04(12) . 5_666
O1 Ru1 C1 90.96(12) . .
O1 Ru1 C1 90.96(12) 5_666 5_666
N2 Ru1 N2 180.00(16) . 5_666
N2 Ru1 C1 88.60(13) 5_666 .
N2 Ru1 C1 91.40(13) . .
N2 Ru1 C1 88.60(13) . 5_666
N2 Ru1 C1 91.40(13) 5_666 5_666
C1 Ru1 C1 180.000(1) 5_666 .
O2 Co1 Cl1 93.84(7) . .
O2 Co1 Cl1 93.84(7) 2_655 .
O2 Co1 O2 172.32(15) . 2_655
N1 Co1 Cl1 119.61(9) . .
N1 Co1 Cl1 119.61(9) 2_655 .
N1 Co1 O2 84.67(11) 2_655 .
N1 Co1 O2 91.53(11) . .
N1 Co1 O2 91.53(11) 2_655 2_655
N1 Co1 O2 84.67(11) . 2_655
N1 Co1 N1 120.77(17) . 2_655
C9 O1 Ru1 114.3(3) . .
C11 O2 Co1 127.3(2) . .
C1 N1 Co1 174.2(3) . .
C2 N2 Ru1 129.3(3) . .
C2 N2 C10 119.2(4) . .
C10 N2 Ru1 111.5(3) . .
C11 N3 C12 121.8(3) . .
C11 N3 C13 120.9(3) . .
C13 N3 C12 117.2(3) . .
N1 C1 Ru1 179.4(3) . .
N2 C2 H2 118.3 . .
N2 C2 C3 123.3(4) . .
C3 C2 H2 118.3 . .
C2 C3 H3 120.3 . .
C4 C3 C2 119.4(4) . .
C4 C3 H3 120.3 . .
C3 C4 H4 121.1 . .
C3 C4 C5 117.9(4) . .
C5 C4 H4 121.1 . .
C6 C5 C4 124.7(4) . .
C6 C5 C10 118.8(4) . .
C10 C5 C4 116.6(4) . .
C5 C6 H6 120.0 . .
C7 C6 C5 120.1(4) . .
C7 C6 H6 120.0 . .
C6 C7 H7 118.6 . .
C6 C7 C8 122.8(4) . .
C8 C7 H7 118.6 . .
C7 C8 H8 119.7 . .
C9 C8 C7 120.6(4) . .
C9 C8 H8 119.7 . .
O1 C9 C8 125.9(4) . .
O1 C9 C10 116.2(3) . .
C8 C9 C10 117.9(4) . .
N2 C10 C5 123.7(4) . .
N2 C10 C9 116.6(3) . .
C5 C10 C9 119.8(4) . .
O2 C11 N3 124.0(3) . .
O2 C11 H11 118.0 . .
N3 C11 H11 118.0 . .
N3 C12 H12A 109.5 . .
N3 C12 H12B 109.5 . .
N3 C12 H12C 109.5 . .
H12A C12 H12B 109.5 . .
H12A C12 H12C 109.5 . .
H12B C12 H12C 109.5 . .
N3 C13 H13A 109.5 . .
N3 C13 H13B 109.5 . .
N3 C13 H13C 109.5 . .
H13A C13 H13B 109.5 . .
H13A C13 H13C 109.5 . .
H13B C13 H13C 109.5 . .

loop_
_geom_bond_atom_site_label_1
_geom_bond_atom_site_label_2
_geom_bond_distance
_geom_bond_site_symmetry_2
Ru1 O1 2.008(3) .
Ru1 O1 2.008(3) 5_666
Ru1 N2 2.075(3) 5_666
Ru1 N2 2.075(3) .
Ru1 C1 2.082(4) .
Ru1 C1 2.082(4) 5_666
Co1 Cl1 2.2901(15) .
Co1 O2 2.109(2) 2_655
Co1 O2 2.109(2) .
Co1 N1 2.041(3) 2_655
Co1 N1 2.041(3) .
O1 C9 1.339(5) .
O2 C11 1.238(4) .
N1 C1 1.133(5) .
N2 C2 1.284(5) .
N2 C10 1.349(5) .
N3 C11 1.315(5) .
N3 C12 1.457(5) .
N3 C13 1.453(5) .
C2 H2 0.9500 .
C2 C3 1.415(6) .
C3 H3 0.9500 .
C3 C4 1.395(7) .
C4 H4 0.9500 .
C4 C5 1.433(6) .
C5 C6 1.402(6) .
C5 C10 1.416(5) .
C6 H6 0.9500 .
C6 C7 1.350(7) .
C7 H7 0.9500 .
C7 C8 1.390(6) .
C8 H8 0.9500 .
C8 C9 1.367(6) .
C9 C10 1.463(6) .
C11 H11 0.9500 .
C12 H12A 0.9800 .
C12 H12B 0.9800 .
C12 H12C 0.9800 .
C13 H13A 0.9800 .
C13 H13B 0.9800 .
C13 H13C 0.9800 .
